data_7116859
loop_
_publ_author_name
'Markus Zegke'
'Gary S. Nichol'
'Polly L. Arnold'
'Jason B. Love'

_publ_section_title
;
 Catalytic one-electron reduction of uranyl(VI) to Group 1 uranyl(V)
 complexes via Al(III) coordination
;
_journal_name_full Chem.Commun.
_journal_page_first 5876
_journal_paper_doi 10.1039/C5cc00867K
_journal_volume 51
_journal_year 2015
_chemical_formula_moiety 'C59.39 H59.39 Li0.87 N11.48 O2 U, 5(C5 H5 N)'
_chemical_formula_sum 'C84.47 H84.47 Li0.87 N16.49 O2 U'
_chemical_formula_weight 1606.79
_space_group_crystal_system monoclinic
_space_group_IT_number 9
_space_group_name_Hall 'C -2yc'
_space_group_name_H-M_alt 'C 1 c 1'
_symmetry_space_group_name_Hall 'C -2yc'
_symmetry_space_group_name_H-M 'C 1 c 1'
_atom_sites_solution_hydrogens geom
_atom_sites_solution_primary direct
_audit_creation_date 2014-08-22
_audit_creation_method
;
Olex2 1.2
(compiled 2014.07.22 svn.r2960 for OlexSys, GUI svn.r4862)
;
_audit_update_record
;
2015-01-29 deposited with the CCDC.
2015-02-23 downloaded from the CCDC.
;
_cell_angle_alpha 90
_cell_angle_beta 90.634(3)
_cell_angle_gamma 90
_cell_formula_units_Z 4
_cell_length_a 14.2782(5)
_cell_length_b 24.4176(6)
_cell_length_c 22.8717(7)
_cell_measurement_reflns_used 18855
_cell_measurement_temperature 170.0
_cell_measurement_theta_max 29.0870
_cell_measurement_theta_min 3.7290
_cell_volume 7973.5(4)
_computing_cell_refinement
;
CrysAlisPro, Agilent Technologies,
Version 1.171.36.24 (release 03-12-2012 CrysAlis171 .NET)
(compiled Dec  3 2012,18:21:49)
;
_computing_data_collection
;
CrysAlisPro, Agilent Technologies,
Version 1.171.36.24 (release 03-12-2012 CrysAlis171 .NET)
(compiled Dec  3 2012,18:21:49)
;
_computing_data_reduction
;
CrysAlisPro, Agilent Technologies,
Version 1.171.36.24 (release 03-12-2012 CrysAlis171 .NET)
(compiled Dec  3 2012,18:21:49)
;
_computing_molecular_graphics 'Olex2 (Dolomanov et al., 2009)'
_computing_publication_material 'Olex2 (Dolomanov et al., 2009)'
_computing_structure_refinement 'ShelXL (Sheldrick, 2008)'
_computing_structure_solution 'XT (Sheldrick, 2008)'
_diffrn_ambient_temperature 170.0
_diffrn_detector_area_resol_mean 8.0521
_diffrn_measured_fraction_theta_full 0.998
_diffrn_measured_fraction_theta_max 0.999
_diffrn_measurement_details
;
  1 omega  -90.00   21.00   0.5000   30.0000
omega____ theta____ kappa____ phi______ frames
    -      -19.9205  -19.0000   60.0000 222

  2 omega  -25.00   22.00   0.5000   30.0000
omega____ theta____ kappa____ phi______ frames
    -      -19.9205  -99.0000    0.0000 94

  3 omega  -89.00    1.00   0.5000   30.0000
omega____ theta____ kappa____ phi______ frames
    -      -19.9205  -57.0000    0.0000 180

  4 omega   34.00   98.00   0.5000   30.0000
omega____ theta____ kappa____ phi______ frames
    -       21.6393  179.0000  150.0000 128

  5 omega   32.00   98.00   0.5000   30.0000
omega____ theta____ kappa____ phi______ frames
    -       21.6393 -179.0000    0.0000 132

  6 omega    0.00   90.00   0.5000   30.0000
omega____ theta____ kappa____ phi______ frames
    -       21.6393   57.0000  -90.0000 180

  7 omega  -51.00   -1.00   0.5000   30.0000
omega____ theta____ kappa____ phi______ frames
    -       21.6393  -38.0000  120.0000 100
;
_diffrn_measurement_device_type 'Xcalibur, Eos'
_diffrn_measurement_method '\w scans'
_diffrn_orient_matrix_UB_11 0.0488903000
_diffrn_orient_matrix_UB_12 -0.0050372000
_diffrn_orient_matrix_UB_13 0.0012450000
_diffrn_orient_matrix_UB_21 -0.0044907000
_diffrn_orient_matrix_UB_22 -0.0105102000
_diffrn_orient_matrix_UB_23 0.0287681000
_diffrn_orient_matrix_UB_31 -0.0074406000
_diffrn_orient_matrix_UB_32 -0.0265973000
_diffrn_orient_matrix_UB_33 -0.0115919000
_diffrn_radiation_monochromator graphite
_diffrn_radiation_type MoK\a
_diffrn_radiation_wavelength 0.71073
_diffrn_reflns_av_R_equivalents 0.0583
_diffrn_reflns_av_unetI/netI 0.0922
_diffrn_reflns_Laue_measured_fraction_full 0.998
_diffrn_reflns_Laue_measured_fraction_max 0.999
_diffrn_reflns_limit_h_max 18
_diffrn_reflns_limit_h_min -18
_diffrn_reflns_limit_k_max 31
_diffrn_reflns_limit_k_min -31
_diffrn_reflns_limit_l_max 29
_diffrn_reflns_limit_l_min -29
_diffrn_reflns_number 41408
_diffrn_reflns_point_group_measured_fraction_full 0.998
_diffrn_reflns_point_group_measured_fraction_max 0.999
_diffrn_reflns_theta_full 25.242
_diffrn_reflns_theta_max 27.484
_diffrn_reflns_theta_min 3.020
_diffrn_source 'Enhance (Mo) X-ray Source'
_exptl_absorpt_coefficient_mu 2.093
_exptl_absorpt_correction_T_max 1.00000
_exptl_absorpt_correction_T_min 0.46374
_exptl_absorpt_correction_type multi-scan
_exptl_absorpt_process_details
;
CrysAlisPro, Agilent Technologies,
Version 1.171.36.24 (release 03-12-2012 CrysAlis171 .NET)
(compiled Dec  3 2012,18:21:49)
Empirical absorption correction using spherical harmonics,
 implemented in SCALE3 ABSPACK scaling algorithm.
;
_exptl_crystal_colour 'dark red'
_exptl_crystal_density_diffrn 1.338
_exptl_crystal_description prism
_exptl_crystal_F_000 3269
_exptl_crystal_size_max 0.9171
_exptl_crystal_size_mid 0.5792
_exptl_crystal_size_min 0.3542
_refine_diff_density_max 1.254
_refine_diff_density_min -0.683
_refine_diff_density_rms 0.089
_refine_ls_abs_structure_details
;
 Refined as an inversion twin.
;
_refine_ls_abs_structure_Flack 0.369(7)
_refine_ls_extinction_method none
_refine_ls_goodness_of_fit_ref 1.001
_refine_ls_hydrogen_treatment constr
_refine_ls_matrix_type full
_refine_ls_number_parameters 960
_refine_ls_number_reflns 18020
_refine_ls_number_restraints 76
_refine_ls_restrained_S_all 1.004
_refine_ls_R_factor_all 0.0762
_refine_ls_R_factor_gt 0.0513
_refine_ls_shift/su_max 0.003
_refine_ls_shift/su_mean 0.000
_refine_ls_structure_factor_coef Fsqd
_refine_ls_weighting_details 'w=1/[\s^2^(Fo^2^)+(0.0431P)^2^] where P=(Fo^2^+2Fc^2^)/3'
_refine_ls_weighting_scheme calc
_refine_ls_wR_factor_gt 0.0948
_refine_ls_wR_factor_ref 0.1026
_reflns_Friedel_coverage 0.998
_reflns_Friedel_fraction_full 0.998
_reflns_Friedel_fraction_max 0.999
_reflns_number_gt 14162
_reflns_number_total 18020
_reflns_threshold_expression 'I > 2\s(I)'
_cod_data_source_file c5cc00867k2.cif
_cod_data_source_block p14024
_cod_database_code 7116859
_shelxl_version_number 2014/6
_chemical_oxdiff_formula 'C64 H64 Li1 N12 O2 U1'
_shelx_space_group_comment
;
The symmetry employed for this shelxl refinement is uniquely defined
by the following loop, which should always be used as a source of
symmetry information in preference to the above space-group names.
They are only intended as comments.
;
_reflns_odcompleteness_completeness 99.82
_reflns_odcompleteness_iscentric 1
_reflns_odcompleteness_theta 27.42
_olex2_refinement_description
;
1. Fixed Uiso
 At 1.2 times of:
  All C(H) groups, All N(H) groups
 At 1.5 times of:
  All C(H,H,H) groups
2. Restrained distances
 C85-C86
 1.4 with sigma of 0.01
 U1B-O2B \\sim U1A-O2A
 with sigma of 0.02
3. Rigid body (RIGU) restrains
 C78, C79, C80, C81, C82, N16
 with sigma for 1-2 distances of 0.004 and sigma for 1-3 distances of 0.004
 N12, C58, C59, C60, C61, C62
 with sigma for 1-2 distances of 0.004 and sigma for 1-3 distances of 0.004
4. Others
 Sof(H1)=Sof(H8)=Sof(U1B)=Sof(O2B)=1-FVAR(1)
 Sof(C43)=Sof(H43)=Sof(C44)=Sof(H44)=Sof(C45)=Sof(H45)=Sof(C46)=Sof(H46)=
 Sof(C47)=Sof(H47)=Sof(C48)=Sof(H48)=Sof(C49)=Sof(H49)=Sof(C50)=Sof(H50)=
 Sof(C51)=Sof(H51)=Sof(C52)=Sof(H52)=Sof(C53)=Sof(H53)=Sof(C54)=Sof(H54)=
 Sof(C55)=Sof(H55)=Sof(C56)=Sof(H56)=Sof(C57)=Sof(H57)=Sof(C58)=Sof(H58)=
 Sof(C59)=Sof(H59)=Sof(C60)=Sof(H60)=Sof(C61)=Sof(H61)=Sof(C62)=Sof(H62)=
 Sof(H4)=Sof(H5A)=Sof(N9)=Sof(N11)=Sof(N10)=Sof(N12)=Sof(O2A)=Sof(U1A)=Sof(Li1)=
 FVAR(1)
5.a Aromatic/amide H refined with riding coordinates:
 C2(H2), C3(H3), C5(H5), C7(H7), C12(H12), C14(H14), C16(H16), C17(H17),
 C23(H23), C24(H24), C26(H26), C28(H28), C33(H33), C35(H35), C37(H37), C38(H38),
  C43(H43), C44(H44), C45(H45), C46(H46), C47(H47), C48(H48), C49(H49),
 C50(H50), C51(H51), C52(H52), C53(H53), C54(H54), C55(H55), C56(H56), C57(H57),
  C58(H58), C59(H59), C60(H60), C61(H61), C62(H62), C68(H68), C69(H69),
 C70(H70), C71(H71), C72(H72), C83(H83), C1B(H1B), C1A(H1A), C86(H86), C85(H85),
  C82(H82), C81(H81), C80(H80), C79(H79), C78(H78), C77(H77), C76(H76),
 C75(H75), C74(H74), C73(H73), N1(H1), N4(H4), N5(H5A), N8(H8), C63(H63),
 C64(H64), C65(H65), C66(H66), C67(H67)
5.b Fitted hexagon refined as free rotating group:
 C83(C1B,C1A,C86,C85,N84), C82(C81,C80,C79,C78,N16), N13(C63,C64,C65,C66,C67)
5.c Idealised Me refined as rotating group:
 C9(H9A,H9B,H9C), C11(H11A,H11B,H11C), C20(H20A,H20B,H20C), C21(H21A,H21B,
 H21C), C30(H30A,H30B,H30C), C32(H32A,H32B,H32C), C41(H41A,H41B,H41C), C42(H42A,
 H42B,H42C)
;
_olex2_submission_special_instructions 'No special instructions were received'

loop_
_space_group_symop_operation_xyz
'x, y, z'
'x, -y, z+1/2'
'x+1/2, y+1/2, z'
'x+1/2, -y+1/2, z+1/2'

loop_
_atom_site_label
_atom_site_type_symbol
_atom_site_fract_x
_atom_site_fract_y
_atom_site_fract_z
_atom_site_U_iso_or_equiv
_atom_site_adp_type
_atom_site_occupancy
_atom_site_site_symmetry_order
_atom_site_calc_flag
_atom_site_refinement_flags_posn
_atom_site_refinement_flags_occupancy
_atom_site_disorder_assembly
_atom_site_disorder_group
C1 C 0.1634(6) 0.7406(3) 0.3745(4) 0.040(2) Uani 1 1 d . . . .
C2 C 0.2474(7) 0.7467(4) 0.3451(5) 0.058(3) Uani 1 1 d . . . .
H2 H 0.2609 0.7743 0.3171 0.069 Uiso 1 1 calc R . . .
C3 C 0.3083(8) 0.7055(4) 0.3637(5) 0.064(3) Uani 1 1 d . . . .
H3 H 0.3708 0.6996 0.3515 0.077 Uiso 1 1 calc R . . .
C4 C 0.2581(6) 0.6745(4) 0.4041(4) 0.045(2) Uani 1 1 d . . . .
C5 C 0.2869(6) 0.6311(4) 0.4409(4) 0.044(2) Uani 1 1 d . . . .
H5 H 0.3486 0.6170 0.4373 0.053 Uiso 1 1 calc R . . .
C6 C 0.2681(6) 0.5652(3) 0.5138(4) 0.041(2) Uani 1 1 d . . . .
C7 C 0.3113(10) 0.5214(5) 0.4855(7) 0.047(4) Uani 1 1 d . . . .
H7 H 0.3155 0.5204 0.4441 0.057 Uiso 1 1 calc R . . .
C8 C 0.3493(7) 0.4779(4) 0.5207(5) 0.055(3) Uani 1 1 d . . . .
C9 C 0.3998(13) 0.4299(6) 0.4910(9) 0.081(6) Uani 1 1 d . . . .
H9A H 0.3874 0.4310 0.4488 0.121 Uiso 1 1 calc GR . . .
H9B H 0.3767 0.3952 0.5070 0.121 Uiso 1 1 calc GR . . .
H9C H 0.4673 0.4328 0.4984 0.121 Uiso 1 1 calc GR . . .
C10 C 0.3382(7) 0.4784(4) 0.5813(5) 0.053(3) Uani 1 1 d . . . .
C11 C 0.3782(10) 0.4330(4) 0.6196(5) 0.078(4) Uani 1 1 d . . . .
H11A H 0.3421 0.3993 0.6132 0.118 Uiso 1 1 calc GR . . .
H11B H 0.3745 0.4438 0.6607 0.118 Uiso 1 1 calc GR . . .
H11C H 0.4438 0.4266 0.6094 0.118 Uiso 1 1 calc GR . . .
C12 C 0.2919(7) 0.5224(4) 0.6063(5) 0.051(3) Uani 1 1 d . . . .
H12 H 0.2845 0.5228 0.6476 0.062 Uiso 1 1 calc R . . .
C13 C 0.2555(6) 0.5660(3) 0.5735(4) 0.043(2) Uani 1 1 d . . . .
C14 C 0.2356(6) 0.6298(3) 0.6484(5) 0.045(2) Uani 1 1 d . . . .
H14 H 0.2878 0.6137 0.6679 0.054 Uiso 1 1 calc R . . .
C15 C 0.1876(6) 0.6741(3) 0.6756(4) 0.044(2) Uani 1 1 d . . . .
C16 C 0.2025(7) 0.7001(4) 0.7278(5) 0.061(3) Uani 1 1 d . . . .
H16 H 0.2490 0.6910 0.7562 0.074 Uiso 1 1 calc R . . .
C17 C 0.1369(7) 0.7426(4) 0.7318(5) 0.063(3) Uani 1 1 d . . . .
H17 H 0.1311 0.7678 0.7632 0.075 Uiso 1 1 calc R . . .
C18 C 0.0829(6) 0.7411(3) 0.6823(4) 0.039(2) Uani 1 1 d . . . .
C19 C 0.0007(7) 0.7765(3) 0.6636(4) 0.044(2) Uani 1 1 d . . . .
C20 C -0.0136(7) 0.8230(4) 0.7080(5) 0.058(3) Uani 1 1 d . . . .
H20A H -0.0269 0.8073 0.7465 0.087 Uiso 1 1 calc GR . . .
H20B H -0.0663 0.8459 0.6953 0.087 Uiso 1 1 calc GR . . .
H20C H 0.0434 0.8453 0.7105 0.087 Uiso 1 1 calc GR . . .
C21 C 0.0174(9) 0.8006(4) 0.6016(5) 0.055(3) Uani 1 1 d . . . .
H21A H 0.0715 0.8253 0.6030 0.083 Uiso 1 1 calc GR . . .
H21B H -0.0382 0.8210 0.5888 0.083 Uiso 1 1 calc GR . . .
H21C H 0.0295 0.7708 0.5741 0.083 Uiso 1 1 calc GR . . .
C22 C -0.0868(6) 0.7422(3) 0.6616(4) 0.041(2) Uani 1 1 d . . . .
C23 C -0.1650(7) 0.7431(4) 0.6970(5) 0.062(3) Uani 1 1 d . . . .
H23 H -0.1755 0.7677 0.7285 0.074 Uiso 1 1 calc R . . .
C24 C -0.2248(8) 0.7020(4) 0.6785(5) 0.067(3) Uani 1 1 d . . . .
H24 H -0.2842 0.6937 0.6946 0.081 Uiso 1 1 calc R . . .
C25 C -0.1832(7) 0.6751(4) 0.6327(4) 0.049(2) Uani 1 1 d . . . .
C26 C -0.2143(7) 0.6309(4) 0.5972(4) 0.050(2) Uani 1 1 d . . . .
H26 H -0.2736 0.6149 0.6048 0.060 Uiso 1 1 calc R . . .
C27 C -0.1955(6) 0.5662(3) 0.5230(4) 0.039(2) Uani 1 1 d . . . .
C28 C -0.2425(7) 0.5224(4) 0.5478(4) 0.050(3) Uani 1 1 d . . . .
H28 H -0.2558 0.5233 0.5884 0.060 Uiso 1 1 calc R . . .
C29 C -0.2710(7) 0.4770(4) 0.5149(5) 0.054(3) Uani 1 1 d . . . .
C30 C -0.3199(9) 0.4300(4) 0.5452(6) 0.077(4) Uani 1 1 d . . . .
H30A H -0.2810 0.3970 0.5429 0.115 Uiso 1 1 calc GR . . .
H30B H -0.3805 0.4231 0.5260 0.115 Uiso 1 1 calc GR . . .
H30C H -0.3299 0.4394 0.5863 0.115 Uiso 1 1 calc GR . . .
C31 C -0.2557(7) 0.4772(4) 0.4546(5) 0.057(3) Uani 1 1 d . . . .
C32 C -0.2883(14) 0.4320(7) 0.4165(8) 0.080(6) Uani 1 1 d . . . .
H32A H -0.2628 0.3972 0.4310 0.119 Uiso 1 1 calc GR . . .
H32B H -0.2669 0.4383 0.3765 0.119 Uiso 1 1 calc GR . . .
H32C H -0.3569 0.4305 0.4167 0.119 Uiso 1 1 calc GR . . .
C33 C -0.2083(10) 0.5207(5) 0.4281(7) 0.043(4) Uani 1 1 d . . . .
H33 H -0.1975 0.5205 0.3872 0.051 Uiso 1 1 calc R . . .
C34 C -0.1762(6) 0.5654(3) 0.4637(4) 0.038(2) Uani 1 1 d . . . .
C35 C -0.1595(6) 0.6309(3) 0.3921(4) 0.040(2) Uani 1 1 d . . . .
H35 H -0.2154 0.6169 0.3748 0.048 Uiso 1 1 calc R . . .
C36 C -0.1115(6) 0.6763(3) 0.3645(4) 0.037(2) Uani 1 1 d . . . .
C37 C -0.1390(6) 0.7071(4) 0.3154(4) 0.048(2) Uani 1 1 d . . . .
H37 H -0.1918 0.7011 0.2906 0.058 Uiso 1 1 calc R . . .
C38 C -0.0715(6) 0.7485(3) 0.3112(4) 0.044(2) Uani 1 1 d . . . .
H38 H -0.0697 0.7764 0.2823 0.053 Uiso 1 1 calc R . . .
C39 C -0.0086(6) 0.7413(3) 0.3562(4) 0.037(2) Uani 1 1 d . . . .
C40 C 0.0768(6) 0.7754(3) 0.3725(4) 0.036(2) Uani 1 1 d . . . .
C41 C 0.0609(7) 0.8009(3) 0.4334(4) 0.049(3) Uani 1 1 d . . . .
H41A H 0.0499 0.7717 0.4619 0.074 Uiso 1 1 calc GR . . .
H41B H 0.0063 0.8252 0.4317 0.074 Uiso 1 1 calc GR . . .
H41C H 0.1164 0.8220 0.4452 0.074 Uiso 1 1 calc GR . . .
C42 C 0.0886(9) 0.8224(4) 0.3281(5) 0.053(3) Uani 1 1 d . . . .
H42A H 0.1466 0.8424 0.3368 0.079 Uiso 1 1 calc GR . . .
H42B H 0.0352 0.8475 0.3307 0.079 Uiso 1 1 calc GR . . .
H42C H 0.0914 0.8072 0.2885 0.079 Uiso 1 1 calc GR . . .
C43 C 0.0363(8) 0.4995(3) 0.5106(5) 0.047(3) Uani 0.8696(14) 1 d . P A 1
H43 H 0.0583 0.4935 0.4720 0.056 Uiso 0.8696(14) 1 calc R P A 1
C44 C 0.0076(12) 0.4551(5) 0.5389(7) 0.086(5) Uani 0.8696(14) 1 d . P A 1
H44 H 0.0071 0.4199 0.5212 0.103 Uiso 0.8696(14) 1 calc R P A 1
C45 C -0.0220(11) 0.4634(5) 0.5967(6) 0.083(5) Uani 0.8696(14) 1 d . P A 1
H45 H -0.0440 0.4335 0.6194 0.100 Uiso 0.8696(14) 1 calc R P A 1
C46 C -0.0185(9) 0.5153(5) 0.6198(5) 0.059(3) Uani 0.8696(14) 1 d . P A 1
H46 H -0.0358 0.5222 0.6591 0.070 Uiso 0.8696(14) 1 calc R P A 1
C47 C 0.0115(10) 0.5576(5) 0.5833(7) 0.049(4) Uani 0.8696(14) 1 d . P A 1
H47 H 0.0127 0.5939 0.5984 0.059 Uiso 0.8696(14) 1 calc R P A 1
C48 C 0.0802(10) 0.6375(5) 0.2669(5) 0.060(3) Uani 0.8696(14) 1 d . P A 1
H48 H 0.0547 0.6483 0.3034 0.072 Uiso 0.8696(14) 1 calc R P A 1
C49 C 0.0916(11) 0.6773(5) 0.2248(6) 0.080(4) Uani 0.8696(14) 1 d . P A 1
H49 H 0.0758 0.7143 0.2326 0.096 Uiso 0.8696(14) 1 calc R P A 1
C50 C 0.1256(10) 0.6627(6) 0.1722(6) 0.077(4) Uani 0.8696(14) 1 d . P A 1
H50 H 0.1335 0.6893 0.1424 0.092 Uiso 0.8696(14) 1 calc R P A 1
C51 C 0.1482(11) 0.6099(7) 0.1626(7) 0.070(5) Uani 0.8696(14) 1 d . P A 1
H51 H 0.1714 0.5985 0.1258 0.084 Uiso 0.8696(14) 1 calc R P A 1
C52 C 0.1372(11) 0.5739(6) 0.2061(6) 0.086(5) Uani 0.8696(14) 1 d . P A 1
H52 H 0.1550 0.5370 0.1992 0.103 Uiso 0.8696(14) 1 calc R P A 1
C53 C 0.0442(10) 0.4304(5) 0.2733(6) 0.067(4) Uani 0.8696(14) 1 d . P A 1
H53 H 0.0815 0.4453 0.2430 0.080 Uiso 0.8696(14) 1 calc R P A 1
C54 C 0.0074(11) 0.3813(7) 0.2647(8) 0.070(5) Uani 0.8696(14) 1 d . P A 1
H54 H 0.0198 0.3625 0.2293 0.084 Uiso 0.8696(14) 1 calc R P A 1
C55 C -0.0447(12) 0.3586(7) 0.3029(10) 0.097(5) Uani 0.8696(14) 1 d . P A 1
H55 H -0.0708 0.3233 0.2960 0.116 Uiso 0.8696(14) 1 calc R P A 1
C56 C -0.0627(13) 0.3863(10) 0.3548(10) 0.117(7) Uani 0.8696(14) 1 d . P A 1
H56 H -0.1007 0.3709 0.3844 0.140 Uiso 0.8696(14) 1 calc R P A 1
C57 C -0.0216(11) 0.4385(8) 0.3612(7) 0.096(5) Uani 0.8696(14) 1 d . P A 1
H57 H -0.0341 0.4585 0.3959 0.115 Uiso 0.8696(14) 1 calc R P A 1
C58 C 0.3111(11) 0.5420(7) 0.3097(7) 0.087(4) Uani 0.8696(14) 1 d . P A 1
H58 H 0.2956 0.5799 0.3092 0.104 Uiso 0.8696(14) 1 calc R P A 1
C59 C 0.3992(14) 0.5276(10) 0.2942(9) 0.131(7) Uani 0.8696(14) 1 d . P A 1
H59 H 0.4441 0.5545 0.2837 0.157 Uiso 0.8696(14) 1 calc R P A 1
C60 C 0.4205(14) 0.4746(10) 0.2940(9) 0.126(6) Uani 0.8696(14) 1 d . P A 1
H60 H 0.4804 0.4633 0.2809 0.151 Uiso 0.8696(14) 1 calc R P A 1
C61 C 0.3571(12) 0.4356(8) 0.3126(8) 0.111(5) Uani 0.8696(14) 1 d . P A 1
H61 H 0.3724 0.3979 0.3160 0.133 Uiso 0.8696(14) 1 calc R P A 1
C62 C 0.2717(10) 0.4557(6) 0.3257(7) 0.085(5) Uani 0.8696(14) 1 d . P A 1
H62 H 0.2248 0.4301 0.3365 0.103 Uiso 0.8696(14) 1 calc R P A 1
C68 C 0.6629(12) 0.8386(7) 0.4685(8) 0.113(5) Uani 1 1 d . . . .
H68 H 0.6129 0.8634 0.4606 0.136 Uiso 1 1 calc R . . .
C69 C 0.6763(11) 0.8216(7) 0.5219(7) 0.111(6) Uani 1 1 d . . . .
H69 H 0.6373 0.8337 0.5527 0.134 Uiso 1 1 calc R . . .
C70 C 0.7460(11) 0.7868(7) 0.5321(6) 0.102(5) Uani 1 1 d . . . .
H70 H 0.7567 0.7754 0.5713 0.123 Uiso 1 1 calc R . . .
C71 C 0.8012(10) 0.7672(6) 0.4914(8) 0.091(4) Uani 1 1 d . . . .
H71 H 0.8463 0.7398 0.5007 0.109 Uiso 1 1 calc R . . .
C72 C 0.7930(13) 0.7859(8) 0.4381(9) 0.106(8) Uani 1 1 d . . . .
H72 H 0.8365 0.7755 0.4090 0.127 Uiso 1 1 calc R . . .
C83 C 0.5933(11) 0.6964(5) 0.4225(13) 0.205(15) Uani 1 1 d . . . .
H83 H 0.6036 0.7336 0.4326 0.246 Uiso 1 1 calc R . . .
C1B C 0.5619(12) 0.6828(8) 0.3666(11) 0.176(12) Uani 1 1 d G . . .
H1B H 0.5509 0.7108 0.3385 0.212 Uiso 1 1 calc R . . .
C1A C 0.5468(11) 0.6283(10) 0.3517(6) 0.184(12) Uani 1 1 d G . . .
H1A H 0.5254 0.6190 0.3135 0.220 Uiso 1 1 calc R . . .
C86 C 0.5629(9) 0.5873(6) 0.3928(8) 0.125(6) Uani 1 1 d DG . . .
H86 H 0.5526 0.5501 0.3827 0.149 Uiso 1 1 calc R . . .
C85 C 0.5942(8) 0.6009(8) 0.4487(7) 0.142(8) Uani 1 1 d DG . . .
H85 H 0.6053 0.5729 0.4768 0.171 Uiso 1 1 calc R . . .
N84 N 0.6094(9) 0.6554(10) 0.4636(8) 0.216(12) Uani 1 1 d G . . .
C82 C 0.7803(13) 0.4778(5) 0.2476(6) 0.173(9) Uani 1 1 d . . . .
H82 H 0.8018 0.4416 0.2551 0.208 Uiso 1 1 calc R . . .
C81 C 0.8432(8) 0.5213(7) 0.2487(5) 0.157(7) Uani 1 1 d G . . .
H81 H 0.9076 0.5148 0.2570 0.188 Uiso 1 1 calc R . . .
C80 C 0.8117(10) 0.5742(6) 0.2377(6) 0.152(7) Uani 1 1 d G . . .
H80 H 0.8547 0.6039 0.2384 0.183 Uiso 1 1 calc R . . .
C79 C 0.7175(11) 0.5836(5) 0.2256(7) 0.183(9) Uani 1 1 d G . . .
H79 H 0.6960 0.6198 0.2180 0.219 Uiso 1 1 calc R . . .
C78 C 0.6547(8) 0.5402(8) 0.2245(6) 0.184(10) Uani 1 1 d G . . .
H78 H 0.5903 0.5466 0.2162 0.221 Uiso 1 1 calc R . . .
N16 N 0.6861(11) 0.4872(6) 0.2355(6) 0.187(7) Uani 1 1 d G . . .
C77 C 0.4262(9) 0.8234(5) 0.5645(7) 0.084(4) Uani 1 1 d . . . .
H77 H 0.4846 0.8416 0.5692 0.100 Uiso 1 1 calc R . . .
C76 C 0.3976(16) 0.8068(9) 0.5129(9) 0.108(7) Uani 1 1 d . . . .
H76 H 0.4321 0.8180 0.4797 0.129 Uiso 1 1 calc R . . .
C75 C 0.3235(15) 0.7754(8) 0.5045(9) 0.103(7) Uani 1 1 d . . . .
H75 H 0.3085 0.7616 0.4667 0.124 Uiso 1 1 calc R . . .
C74 C 0.2683(9) 0.7631(5) 0.5521(9) 0.089(5) Uani 1 1 d . . . .
H74 H 0.2143 0.7407 0.5476 0.106 Uiso 1 1 calc R . . .
C73 C 0.2913(9) 0.7824(5) 0.6021(7) 0.089(4) Uani 1 1 d . . . .
H73 H 0.2522 0.7747 0.6344 0.107 Uiso 1 1 calc R . . .
N1 N 0.1700(5) 0.6961(3) 0.4103(3) 0.0405(18) Uani 1 1 d . . . .
H1 H 0.1258 0.6836 0.4332 0.049 Uiso 0.1304(14) 1 calc R P A 2
N2 N 0.2318(8) 0.6099(5) 0.4794(6) 0.041(3) Uani 1 1 d . . . .
N3 N 0.2101(5) 0.6116(3) 0.5987(4) 0.045(2) Uani 1 1 d . . . .
N4 N 0.1133(5) 0.6992(3) 0.6482(3) 0.0383(17) Uani 1 1 d . . . .
H4 H 0.0891 0.6898 0.6141 0.046 Uiso 0.8696(14) 1 calc R P A 1
N5 N -0.0987(5) 0.7001(3) 0.6238(3) 0.0390(17) Uani 1 1 d . . . .
H5A H -0.0579 0.6902 0.5973 0.047 Uiso 0.8696(14) 1 calc R P A 1
N6 N -0.1656(5) 0.6120(3) 0.5555(3) 0.0418(18) Uani 1 1 d . . . .
N7 N -0.1278(8) 0.6094(4) 0.4391(5) 0.032(3) Uani 1 1 d . . . .
N8 N -0.0314(5) 0.6967(2) 0.3881(3) 0.0350(16) Uani 1 1 d . . . .
H8 H -0.0001 0.6834 0.4183 0.042 Uiso 0.1304(14) 1 calc R P A 2
N9 N 0.0383(6) 0.5495(3) 0.5285(4) 0.038(2) Uani 0.8696(14) 1 d . P A 1
N11 N 0.0329(7) 0.4612(4) 0.3222(4) 0.056(2) Uani 0.8696(14) 1 d . P A 1
N13 N 0.4643(9) 0.6493(9) 0.5782(7) 0.219(13) Uani 1 1 d . . . .
C63 C 0.4832(11) 0.6866(5) 0.6227(10) 0.205(14) Uani 1 1 d G . . .
H63 H 0.4692 0.7243 0.6172 0.247 Uiso 1 1 calc R . . .
C64 C 0.5226(11) 0.6688(6) 0.6751(8) 0.146(8) Uani 1 1 d G . . .
H64 H 0.5355 0.6943 0.7055 0.175 Uiso 1 1 calc R . . .
C65 C 0.5431(9) 0.6136(7) 0.6832(5) 0.121(6) Uani 1 1 d G . . .
H65 H 0.5700 0.6014 0.7190 0.145 Uiso 1 1 calc R . . .
C66 C 0.5241(8) 0.5763(4) 0.6387(7) 0.122(6) Uani 1 1 d G . . .
H66 H 0.5381 0.5386 0.6442 0.146 Uiso 1 1 calc R . . .
C67 C 0.4848(9) 0.5941(8) 0.5862(6) 0.118(7) Uani 1 1 d G . . .
H67 H 0.4718 0.5686 0.5558 0.142 Uiso 1 1 calc R . . .
N14 N 0.7170(17) 0.8225(8) 0.4242(8) 0.146(8) Uani 1 1 d . . . .
N15 N 0.3704(11) 0.8140(5) 0.6114(7) 0.130(5) Uani 1 1 d . . . .
N10 N 0.1021(8) 0.5865(4) 0.2600(5) 0.063(3) Uani 0.8696(14) 1 d . P A 1
N12 N 0.2482(7) 0.5085(4) 0.3247(4) 0.058(2) Uani 0.8696(14) 1 d . P A 1
O1 O 0.0387(4) 0.67841(19) 0.5226(3) 0.0395(14) Uani 1 1 d . . . .
O2A O 0.0706(5) 0.5801(3) 0.3993(3) 0.0341(16) Uani 0.8696(14) 1 d . P A 1
U1A U 0.05547(4) 0.63288(2) 0.45847(3) 0.02885(9) Uani 0.8696(14) 1 d . P A 1
U1B U 0.01542(17) 0.63165(9) 0.57504(11) 0.0369(10) Uani 0.1304(14) 1 d . P A 2
Li1 Li 0.1065(17) 0.5380(8) 0.3309(11) 0.043(6) Uani 0.8696(14) 1 d . P A 1
O2B O 0.000(4) 0.5773(18) 0.632(2) 0.050(15) Uiso 0.1304(14) 1 d . P A 2

loop_
_atom_site_aniso_label
_atom_site_aniso_U_11
_atom_site_aniso_U_22
_atom_site_aniso_U_33
_atom_site_aniso_U_23
_atom_site_aniso_U_13
_atom_site_aniso_U_12
C1 0.048(6) 0.029(4) 0.042(5) 0.004(4) 0.005(4) -0.009(4)
C2 0.052(6) 0.063(6) 0.059(7) 0.019(5) 0.018(5) -0.007(5)
C3 0.052(7) 0.071(7) 0.069(8) 0.011(6) 0.027(6) 0.004(6)
C4 0.035(5) 0.049(5) 0.051(6) 0.005(4) 0.012(4) -0.004(4)
C5 0.035(5) 0.048(5) 0.049(6) 0.002(4) 0.008(4) 0.009(4)
C6 0.032(5) 0.036(5) 0.054(6) 0.000(4) 0.000(4) 0.009(4)
C7 0.047(10) 0.044(9) 0.050(10) 0.000(7) -0.005(7) 0.002(7)
C8 0.058(7) 0.046(6) 0.061(7) -0.006(5) 0.005(5) 0.015(5)
C9 0.105(15) 0.052(10) 0.084(13) -0.016(8) -0.007(10) 0.041(9)
C10 0.059(7) 0.035(5) 0.066(7) 0.002(5) 0.002(5) 0.018(5)
C11 0.105(10) 0.054(7) 0.076(9) 0.012(6) 0.013(7) 0.036(7)
C12 0.058(7) 0.046(6) 0.050(6) 0.010(5) 0.007(5) 0.016(5)
C13 0.040(5) 0.033(4) 0.055(6) 0.005(4) 0.011(4) 0.009(4)
C14 0.035(5) 0.035(5) 0.065(7) 0.009(5) 0.003(4) 0.008(4)
C15 0.038(5) 0.038(5) 0.056(6) -0.004(4) 0.000(4) 0.002(4)
C16 0.045(6) 0.057(6) 0.081(9) -0.019(6) -0.018(5) 0.013(5)
C17 0.056(7) 0.045(6) 0.087(9) -0.024(5) -0.002(6) 0.004(5)
C18 0.037(5) 0.027(4) 0.054(6) -0.008(4) 0.006(4) -0.001(4)
C19 0.053(6) 0.030(4) 0.049(6) -0.005(4) 0.003(4) 0.008(4)
C20 0.058(7) 0.043(5) 0.073(8) -0.016(5) 0.000(5) 0.011(5)
C21 0.068(8) 0.026(5) 0.072(8) 0.007(5) 0.010(6) 0.008(5)
C22 0.047(6) 0.038(5) 0.039(5) -0.003(4) 0.005(4) 0.013(4)
C23 0.058(7) 0.065(7) 0.062(7) -0.022(5) 0.018(5) 0.004(6)
C24 0.056(7) 0.075(7) 0.071(8) -0.017(6) 0.033(6) -0.004(6)
C25 0.044(6) 0.053(6) 0.050(6) -0.008(5) 0.015(5) 0.000(5)
C26 0.036(5) 0.054(6) 0.060(6) -0.005(5) 0.003(4) -0.008(5)
C27 0.035(5) 0.040(5) 0.041(5) 0.001(4) 0.004(4) -0.009(4)
C28 0.052(6) 0.052(6) 0.045(6) 0.003(5) 0.007(5) -0.016(5)
C29 0.053(6) 0.039(5) 0.072(8) 0.007(5) 0.010(5) -0.016(5)
C30 0.084(9) 0.059(7) 0.088(9) 0.019(6) 0.015(7) -0.030(6)
C31 0.064(7) 0.037(5) 0.071(8) -0.005(5) 0.012(6) -0.017(5)
C32 0.098(15) 0.063(11) 0.079(12) -0.012(9) 0.024(10) -0.033(10)
C33 0.053(9) 0.036(8) 0.040(9) 0.002(6) 0.007(7) -0.020(7)
C34 0.033(5) 0.033(4) 0.048(6) -0.004(4) 0.002(4) -0.011(4)
C35 0.033(5) 0.036(4) 0.050(6) -0.005(4) 0.010(4) -0.007(4)
C36 0.040(5) 0.032(4) 0.039(5) 0.003(4) 0.002(4) 0.000(4)
C37 0.036(5) 0.050(5) 0.058(7) 0.009(5) -0.009(4) -0.001(4)
C38 0.049(6) 0.038(5) 0.045(6) 0.014(4) 0.001(4) 0.002(4)
C39 0.037(5) 0.032(4) 0.042(5) 0.004(4) 0.008(4) 0.002(4)
C40 0.043(5) 0.023(4) 0.042(5) 0.011(3) 0.003(4) -0.004(4)
C41 0.073(7) 0.027(4) 0.048(6) 0.001(4) 0.000(6) -0.001(4)
C42 0.072(8) 0.028(6) 0.058(8) 0.013(5) 0.003(6) -0.012(6)
C43 0.070(7) 0.028(5) 0.043(6) 0.002(5) 0.004(5) -0.004(5)
C44 0.140(15) 0.032(6) 0.087(12) 0.011(6) 0.018(10) -0.008(7)
C45 0.132(15) 0.048(7) 0.070(10) 0.024(7) 0.004(9) -0.026(8)
C46 0.078(9) 0.058(7) 0.041(7) 0.014(6) 0.005(6) -0.009(6)
C47 0.053(8) 0.043(8) 0.052(8) 0.022(7) 0.004(6) -0.006(7)
C48 0.087(9) 0.055(7) 0.039(7) -0.003(6) 0.019(6) 0.009(7)
C49 0.116(13) 0.058(8) 0.068(10) -0.001(7) 0.026(9) -0.001(8)
C50 0.091(11) 0.085(10) 0.056(9) 0.015(8) 0.020(8) -0.009(9)
C51 0.070(11) 0.098(11) 0.042(9) 0.009(8) 0.012(8) 0.011(9)
C52 0.123(13) 0.085(10) 0.052(9) -0.017(7) 0.022(8) 0.039(9)
C53 0.090(10) 0.058(7) 0.053(8) -0.020(6) 0.017(7) -0.003(7)
C54 0.056(10) 0.079(11) 0.074(11) -0.032(8) -0.001(8) 0.003(8)
C55 0.077(12) 0.080(11) 0.134(18) -0.022(11) -0.002(11) -0.017(9)
C56 0.079(12) 0.158(18) 0.113(16) 0.046(14) 0.014(11) -0.027(13)
C57 0.075(11) 0.143(16) 0.070(11) -0.022(10) 0.022(9) 0.026(11)
C58 0.076(8) 0.102(9) 0.081(10) 0.017(7) -0.018(7) -0.015(7)
C59 0.080(10) 0.177(14) 0.135(16) 0.025(12) -0.002(9) -0.002(9)
C60 0.074(10) 0.183(13) 0.122(16) 0.001(12) 0.003(9) 0.029(9)
C61 0.086(9) 0.125(11) 0.121(14) -0.015(10) -0.002(9) 0.047(8)
C62 0.066(8) 0.063(7) 0.128(13) -0.007(7) 0.010(8) 0.015(6)
C68 0.117(14) 0.118(12) 0.105(14) -0.018(11) 0.007(11) 0.055(11)
C69 0.104(12) 0.157(15) 0.075(11) -0.005(10) 0.035(9) 0.065(11)
C70 0.090(11) 0.147(14) 0.070(10) -0.013(9) 0.017(8) 0.019(10)
C71 0.077(10) 0.099(11) 0.096(12) -0.027(9) 0.017(9) 0.016(8)
C72 0.089(13) 0.104(13) 0.125(18) -0.059(12) 0.047(13) -0.008(10)
C83 0.12(2) 0.17(2) 0.33(5) 0.09(3) 0.00(2) 0.015(17)
C1B 0.108(18) 0.21(3) 0.21(3) 0.09(2) 0.002(18) -0.027(18)
C1A 0.21(3) 0.24(3) 0.099(17) 0.042(19) -0.037(17) -0.04(2)
C86 0.080(11) 0.151(17) 0.143(18) 0.005(14) -0.007(11) 0.012(11)
C85 0.076(12) 0.23(3) 0.118(17) 0.064(16) -0.032(11) 0.021(13)
N84 0.111(14) 0.179(18) 0.36(4) -0.03(2) 0.019(19) -0.052(15)
C82 0.174(15) 0.186(15) 0.16(2) 0.014(13) -0.009(15) 0.048(11)
C81 0.143(14) 0.205(15) 0.123(15) 0.006(14) 0.017(11) 0.065(11)
C80 0.130(12) 0.194(15) 0.132(16) -0.013(12) 0.003(11) 0.035(10)
C79 0.117(12) 0.199(16) 0.23(3) -0.014(14) -0.017(14) 0.046(10)
C78 0.113(13) 0.207(16) 0.23(3) 0.007(16) -0.013(13) 0.031(11)
N16 0.186(14) 0.217(15) 0.158(16) -0.002(13) -0.026(13) 0.025(11)
C77 0.073(9) 0.098(10) 0.081(10) 0.012(8) 0.013(8) -0.043(7)
C76 0.110(15) 0.144(18) 0.070(13) 0.032(12) 0.035(11) 0.019(13)
C75 0.106(16) 0.105(14) 0.098(16) -0.028(11) -0.041(13) 0.030(12)
C74 0.056(8) 0.065(8) 0.144(15) -0.039(9) -0.014(9) -0.003(6)
C73 0.065(9) 0.074(8) 0.129(13) -0.022(8) 0.028(8) -0.020(7)
N1 0.049(5) 0.038(4) 0.035(4) 0.006(3) 0.003(3) -0.017(3)
N2 0.029(7) 0.042(7) 0.053(9) -0.003(6) 0.003(6) -0.002(5)
N3 0.052(5) 0.038(4) 0.047(5) 0.006(4) 0.013(4) 0.008(4)
N4 0.044(5) 0.032(4) 0.039(4) -0.003(3) 0.002(3) 0.006(3)
N5 0.041(4) 0.040(4) 0.036(4) -0.002(3) 0.008(3) 0.006(3)
N6 0.049(5) 0.040(4) 0.036(4) -0.003(3) 0.009(4) -0.012(4)
N7 0.046(7) 0.026(6) 0.026(6) -0.003(5) 0.005(5) -0.018(5)
N8 0.036(4) 0.026(3) 0.043(4) 0.002(3) -0.004(3) -0.005(3)
N9 0.040(5) 0.023(4) 0.050(6) 0.007(4) 0.011(4) -0.004(4)
N11 0.061(7) 0.048(5) 0.059(7) -0.018(5) -0.009(5) 0.012(5)
N13 0.17(2) 0.166(19) 0.32(4) 0.05(2) -0.04(2) -0.009(19)
C63 0.12(2) 0.17(2) 0.33(5) 0.04(3) 0.00(2) 0.036(18)
C64 0.16(2) 0.098(14) 0.18(2) -0.039(14) 0.021(16) 0.033(13)
C65 0.117(14) 0.171(18) 0.074(11) -0.016(11) 0.007(9) -0.018(13)
C66 0.116(14) 0.111(13) 0.139(17) -0.018(13) 0.030(13) -0.038(10)
C67 0.084(12) 0.19(2) 0.081(12) -0.032(12) 0.007(9) -0.045(13)
N14 0.21(2) 0.142(14) 0.083(13) -0.021(11) 0.033(13) 0.036(14)
N15 0.118(12) 0.106(10) 0.168(15) -0.026(9) 0.013(11) -0.017(9)
N10 0.102(9) 0.049(6) 0.037(6) 0.002(5) 0.008(6) 0.021(5)
N12 0.063(6) 0.057(5) 0.056(6) -0.004(5) 0.005(5) 0.009(4)
O1 0.044(3) 0.024(3) 0.051(4) -0.009(3) 0.011(3) 0.004(3)
O2A 0.033(4) 0.034(4) 0.035(4) -0.003(3) 0.005(3) 0.008(3)
U1A 0.03272(15) 0.02130(12) 0.03261(15) 0.0014(3) 0.00440(10) -0.0008(3)
U1B 0.0349(15) 0.0304(14) 0.0455(17) 0.0038(12) -0.0050(10) 0.0048(12)
Li1 0.056(13) 0.026(10) 0.048(13) -0.026(9) 0.003(9) 0.008(9)

loop_
_atom_type_symbol
_atom_type_description
_atom_type_scat_dispersion_real
_atom_type_scat_dispersion_imag
_atom_type_scat_source
C C 0.0033 0.0016 'International Tables Vol C Tables 4.2.6.8 and 6.1.1.4'
H H 0.0000 0.0000 'International Tables Vol C Tables 4.2.6.8 and 6.1.1.4'
Li Li -0.0003 0.0001 'International Tables Vol C Tables 4.2.6.8 and 6.1.1.4'
N N 0.0061 0.0033 'International Tables Vol C Tables 4.2.6.8 and 6.1.1.4'
O O 0.0106 0.0060 'International Tables Vol C Tables 4.2.6.8 and 6.1.1.4'
U U -9.6767 9.6646 'International Tables Vol C Tables 4.2.6.8 and 6.1.1.4'

loop_
_exptl_crystal_face_index_h
_exptl_crystal_face_index_k
_exptl_crystal_face_index_l
_exptl_crystal_face_perp_dist
_exptl_oxdiff_crystal_face_indexfrac_h
_exptl_oxdiff_crystal_face_indexfrac_k
_exptl_oxdiff_crystal_face_indexfrac_l
_exptl_oxdiff_crystal_face_x
_exptl_oxdiff_crystal_face_y
_exptl_oxdiff_crystal_face_z
-2 0 -32 0.2490 -1.9286 0.0460 -32.0029 -0.1344 -0.9125 0.3841
2 0 32 0.2490 1.9286 -0.0460 32.0029 0.1344 0.9125 -0.3841
2 34 0 0.3053 2.0510 33.9204 0.0498 -0.0705 -0.3643 -0.9180
-2 -34 0 0.3053 -2.0510 -33.9204 -0.0498 0.0705 0.3643 0.9180
-18 -12 -3 0.1771 -18.0254 -11.8484 -3.0604 -0.8254 0.1174 0.4847
18 12 3 0.1771 18.0254 11.8484 3.0604 0.8254 -0.1174 -0.4847

loop_
_geom_angle_atom_site_label_1
_geom_angle_atom_site_label_2
_geom_angle_atom_site_label_3
_geom_angle
C2 C1 C40 129.7(8)
N1 C1 C2 108.9(8)
N1 C1 C40 121.4(7)
C1 C2 H2 125.9
C1 C2 C3 108.2(8)
C3 C2 H2 125.9
C2 C3 H3 127.2
C2 C3 C4 105.7(9)
C4 C3 H3 127.2
C3 C4 C5 130.7(9)
N1 C4 C3 109.7(8)
N1 C4 C5 119.3(7)
C4 C5 H5 119.0
N2 C5 C4 122.0(9)
N2 C5 H5 119.0
C7 C6 N2 119.1(11)
C13 C6 C7 122.2(10)
C13 C6 N2 118.7(8)
C6 C7 H7 120.9
C6 C7 C8 118.1(13)
C8 C7 H7 120.9
C7 C8 C9 119.5(12)
C10 C8 C7 120.3(10)
C10 C8 C9 120.2(11)
C8 C9 H9A 109.5
C8 C9 H9B 109.5
C8 C9 H9C 109.5
H9A C9 H9B 109.5
H9A C9 H9C 109.5
H9B C9 H9C 109.5
C8 C10 C11 121.3(9)
C12 C10 C8 118.4(9)
C12 C10 C11 120.3(10)
C10 C11 H11A 109.5
C10 C11 H11B 109.5
C10 C11 H11C 109.5
H11A C11 H11B 109.5
H11A C11 H11C 109.5
H11B C11 H11C 109.5
C10 C12 H12 118.5
C10 C12 C13 122.9(10)
C13 C12 H12 118.5
C6 C13 C12 117.9(8)
C6 C13 N3 118.7(8)
C12 C13 N3 123.3(9)
C15 C14 H14 119.3
N3 C14 H14 119.3
N3 C14 C15 121.5(9)
C16 C15 C14 131.5(9)
C16 C15 N4 107.7(8)
N4 C15 C14 120.8(9)
C15 C16 H16 126.2
C15 C16 C17 107.7(9)
C17 C16 H16 126.2
C16 C17 H17 126.3
C18 C17 C16 107.3(9)
C18 C17 H17 126.3
C17 C18 C19 130.5(8)
N4 C18 C17 108.4(8)
N4 C18 C19 121.1(8)
C18 C19 C20 109.9(8)
C18 C19 C21 110.3(8)
C20 C19 C21 110.2(7)
C22 C19 C18 109.4(7)
C22 C19 C20 108.4(8)
C22 C19 C21 108.6(8)
C19 C20 H20A 109.5
C19 C20 H20B 109.5
C19 C20 H20C 109.5
H20A C20 H20B 109.5
H20A C20 H20C 109.5
H20B C20 H20C 109.5
C19 C21 H21A 109.5
C19 C21 H21B 109.5
C19 C21 H21C 109.5
H21A C21 H21B 109.5
H21A C21 H21C 109.5
H21B C21 H21C 109.5
C23 C22 C19 130.2(8)
N5 C22 C19 122.7(7)
N5 C22 C23 106.9(8)
C22 C23 H23 126.1
C24 C23 C22 107.9(9)
C24 C23 H23 126.1
C23 C24 H24 126.0
C25 C24 C23 108.0(9)
C25 C24 H24 126.0
C24 C25 C26 131.5(9)
N5 C25 C24 106.8(8)
N5 C25 C26 121.6(8)
C25 C26 H26 118.8
N6 C26 C25 122.3(8)
N6 C26 H26 118.8
C28 C27 C34 119.4(8)
C28 C27 N6 122.8(8)
C34 C27 N6 117.7(7)
C27 C28 H28 119.0
C27 C28 C29 122.0(9)
C29 C28 H28 119.0
C28 C29 C30 119.2(10)
C28 C29 C31 118.7(8)
C31 C29 C30 122.1(9)
C29 C30 H30A 109.5
C29 C30 H30B 109.5
C29 C30 H30C 109.5
H30A C30 H30B 109.5
H30A C30 H30C 109.5
H30B C30 H30C 109.5
C29 C31 C32 121.7(10)
C33 C31 C29 120.7(10)
C33 C31 C32 117.5(12)
C31 C32 H32A 109.5
C31 C32 H32B 109.5
C31 C32 H32C 109.5
H32A C32 H32B 109.5
H32A C32 H32C 109.5
H32B C32 H32C 109.5
C31 C33 H33 120.5
C31 C33 C34 119.0(12)
C34 C33 H33 120.5
C27 C34 C33 120.0(8)
C27 C34 N7 119.1(8)
N7 C34 C33 120.9(9)
C36 C35 H35 119.5
N7 C35 H35 119.5
N7 C35 C36 121.0(9)
C37 C36 C35 128.8(9)
N8 C36 C35 120.5(8)
N8 C36 C37 110.5(7)
C36 C37 H37 127.6
C38 C37 C36 104.7(8)
C38 C37 H37 127.6
C37 C38 H38 126.2
C39 C38 C37 107.6(8)
C39 C38 H38 126.2
C38 C39 C40 129.3(7)
N8 C39 C38 110.4(8)
N8 C39 C40 120.3(8)
C1 C40 C39 110.8(6)
C1 C40 C41 109.3(7)
C1 C40 C42 110.2(7)
C39 C40 C41 108.5(7)
C39 C40 C42 109.7(8)
C41 C40 C42 108.2(7)
C40 C41 H41A 109.5
C40 C41 H41B 109.5
C40 C41 H41C 109.5
H41A C41 H41B 109.5
H41A C41 H41C 109.5
H41B C41 H41C 109.5
C40 C42 H42A 109.5
C40 C42 H42B 109.5
C40 C42 H42C 109.5
H42A C42 H42B 109.5
H42A C42 H42C 109.5
H42B C42 H42C 109.5
C44 C43 H43 115.7
N9 C43 H43 115.7
N9 C43 C44 128.5(11)
C43 C44 H44 122.0
C43 C44 C45 116.0(12)
C45 C44 H44 122.0
C44 C45 H45 120.6
C46 C45 C44 118.9(11)
C46 C45 H45 120.6
C45 C46 H46 121.2
C45 C46 C47 117.6(12)
C47 C46 H46 121.2
C46 C47 H47 118.5
N9 C47 C46 123.1(13)
N9 C47 H47 118.5
C49 C48 H48 117.9
N10 C48 H48 117.9
N10 C48 C49 124.2(11)
C48 C49 H49 120.6
C50 C49 C48 118.9(12)
C50 C49 H49 120.6
C49 C50 H50 120.4
C51 C50 C49 119.2(13)
C51 C50 H50 120.4
C50 C51 H51 120.8
C52 C51 C50 118.4(13)
C52 C51 H51 120.8
C51 C52 H52 117.7
C51 C52 N10 124.6(13)
N10 C52 H52 117.7
C54 C53 H53 117.5
C54 C53 N11 125.0(13)
N11 C53 H53 117.5
C53 C54 H54 119.2
C55 C54 C53 121.6(16)
C55 C54 H54 119.2
C54 C55 H55 120.5
C54 C55 C56 119.0(16)
C56 C55 H55 120.5
C55 C56 H56 121.7
C55 C56 C57 116.6(15)
C57 C56 H56 121.7
C56 C57 H57 118.0
N11 C57 C56 124.1(14)
N11 C57 H57 118.0
C59 C58 H58 117.7
N12 C58 H58 117.8
N12 C58 C59 124.5(18)
C58 C59 H59 121.1
C60 C59 C58 118(2)
C60 C59 H59 121.1
C59 C60 H60 119.4
C59 C60 C61 121.2(19)
C61 C60 H60 119.4
C60 C61 H61 122.8
C62 C61 C60 114.5(18)
C62 C61 H61 122.8
C61 C62 H62 117.4
N12 C62 C61 125.1(16)
N12 C62 H62 117.4
C69 C68 H68 118.9
C69 C68 N14 122.3(17)
N14 C68 H68 118.9
C68 C69 H69 120.9
C68 C69 C70 118.2(13)
C70 C69 H69 120.9
C69 C70 H70 117.9
C71 C70 C69 124.2(16)
C71 C70 H70 117.9
C70 C71 H71 120.5
C72 C71 C70 118.9(16)
C72 C71 H71 120.5
C71 C72 H72 120.6
C71 C72 N14 118.8(15)
N14 C72 H72 120.6
C1B C83 H83 120.0
C1B C83 N84 120.0
N84 C83 H83 120.0
C83 C1B H1B 120.0
C1A C1B C83 120.0
C1A C1B H1B 120.0
C1B C1A H1A 120.0
C86 C1A C1B 120.0
C86 C1A H1A 120.0
C1A C86 H86 120.0
C1A C86 C85 120.0
C85 C86 H86 120.0
C86 C85 H85 120.0
N84 C85 C86 120.0
N84 C85 H85 120.0
C85 N84 C83 120.0
C81 C82 H82 120.0
C81 C82 N16 120.0
N16 C82 H82 120.0
C82 C81 H81 120.0
C82 C81 C80 120.0
C80 C81 H81 120.0
C81 C80 H80 120.0
C79 C80 C81 120.0
C79 C80 H80 120.0
C80 C79 H79 120.0
C78 C79 C80 120.0
C78 C79 H79 120.0
C79 C78 H78 120.0
C79 C78 N16 120.0
N16 C78 H78 120.0
C78 N16 C82 120.0
C76 C77 H77 120.7
C76 C77 N15 118.6(15)
N15 C77 H77 120.7
C77 C76 H76 118.2
C77 C76 C75 123.7(17)
C75 C76 H76 118.2
C76 C75 H75 120.9
C76 C75 C74 118.3(17)
C74 C75 H75 120.9
C75 C74 H74 120.6
C73 C74 C75 118.8(15)
C73 C74 H74 120.6
C74 C73 H73 118.5
C74 C73 N15 123.0(15)
N15 C73 H73 118.5
C1 N1 C4 107.6(7)
C1 N1 H1 126.2
C1 N1 U1A 135.5(6)
C4 N1 H1 126.2
C4 N1 U1A 114.2(5)
C5 N2 C6 117.2(10)
C5 N2 U1A 112.4(9)
C6 N2 U1A 127.0(7)
C13 N3 U1B 120.3(6)
C14 N3 C13 120.8(8)
C14 N3 U1B 112.1(6)
C15 N4 H4 125.5
C15 N4 U1B 113.5(5)
C18 N4 C15 108.9(8)
C18 N4 H4 125.5
C18 N4 U1B 130.0(6)
C22 N5 C25 110.4(7)
C22 N5 H5A 124.8
C22 N5 U1B 133.6(6)
C25 N5 H5A 124.8
C25 N5 U1B 109.6(5)
C26 N6 C27 121.3(8)
C26 N6 U1B 110.2(6)
C27 N6 U1B 121.4(5)
C34 N7 U1A 125.2(8)
C35 N7 C34 118.8(10)
C35 N7 U1A 112.6(7)
C36 N8 C39 106.7(7)
C36 N8 H8 126.6
C36 N8 U1A 115.5(5)
C39 N8 H8 126.6
C39 N8 U1A 135.5(6)
C43 N9 C47 115.8(9)
C43 N9 U1A 123.2(7)
C47 N9 U1A 119.6(7)
C53 N11 Li1 119.7(11)
C57 N11 C53 113.7(12)
C57 N11 Li1 126.5(12)
C63 N13 C67 120.0
N13 C63 H63 120.0
C64 C63 N13 120.0
C64 C63 H63 120.0
C63 C64 H64 120.0
C65 C64 C63 120.0
C65 C64 H64 120.0
C64 C65 H65 120.0
C66 C65 C64 120.0
C66 C65 H65 120.0
C65 C66 H66 120.0
C65 C66 C67 120.0
C67 C66 H66 120.0
N13 C67 H67 120.0
C66 C67 N13 120.0
C66 C67 H67 120.0
C68 N14 C72 117.2(18)
C77 N15 C73 117.2(14)
C48 N10 C52 114.7(11)
C48 N10 Li1 118.3(10)
C52 N10 Li1 125.8(10)
C58 N12 C62 116.8(13)
C58 N12 Li1 118.1(12)
C62 N12 Li1 124.1(11)
U1A O2A Li1 166.7(8)
N1 U1A N2 65.3(3)
N1 U1A N7 133.6(3)
N1 U1A N8 70.2(2)
N1 U1A N9 144.8(3)
N1 U1A Li1 84.6(4)
N2 U1A N7 155.41(17)
N2 U1A Li1 79.5(5)
N7 U1A Li1 86.5(4)
N8 U1A N2 134.9(3)
N8 U1A N7 64.2(3)
N8 U1A N9 144.8(3)
N8 U1A Li1 89.1(4)
N9 U1A N2 79.5(3)
N9 U1A N7 80.7(3)
N9 U1A Li1 90.9(4)
O1 U1A N1 93.9(2)
O1 U1A N2 96.7(3)
O1 U1A N7 97.1(3)
O1 U1A N8 93.8(2)
O1 U1A N9 88.2(2)
O1 U1A O2A 173.6(3)
O1 U1A Li1 176.1(4)
O2A U1A N1 91.4(3)
O2A U1A N2 82.3(3)
O2A U1A N7 81.7(3)
O2A U1A N8 91.3(3)
O2A U1A N9 85.4(3)
O2A U1A Li1 6.8(4)
N4 U1B N3 59.9(2)
N5 U1B N3 129.8(2)
N5 U1B N4 70.5(2)
N5 U1B N6 64.9(2)
N6 U1B N3 159.7(2)
N6 U1B N4 134.6(2)
O1 U1B N3 92.9(3)
O1 U1B N4 85.6(3)
O1 U1B N5 90.0(2)
O1 U1B N6 101.6(3)
O1 U1B O2B 175.0(18)
O2B U1B N3 82.4(18)
O2B U1B N4 93.6(18)
O2B U1B N5 94.4(18)
O2B U1B N6 82.5(18)
N11 Li1 U1A 120.2(9)
N10 Li1 N11 115.2(12)
N10 Li1 N12 99.5(11)
N10 Li1 U1A 104.8(7)
N12 Li1 N11 99.2(8)
N12 Li1 U1A 116.3(9)
O2A Li1 N11 113.7(12)
O2A Li1 N10 109.4(9)
O2A Li1 N12 119.1(12)
O2A Li1 U1A 6.6(4)

loop_
_geom_bond_atom_site_label_1
_geom_bond_atom_site_label_2
_geom_bond_distance
C1 C2 1.389(12)
C1 C40 1.501(12)
C1 N1 1.361(10)
C2 H2 0.9500
C2 C3 1.395(14)
C3 H3 0.9500
C3 C4 1.397(12)
C4 C5 1.412(12)
C4 N1 1.373(11)
C5 H5 0.9500
C5 N2 1.295(14)
C6 C7 1.397(15)
C6 C13 1.380(12)
C6 N2 1.439(14)
C7 H7 0.9500
C7 C8 1.435(17)
C8 C9 1.539(16)
C8 C10 1.397(14)
C9 H9A 0.9800
C9 H9B 0.9800
C9 H9C 0.9800
C10 C11 1.519(13)
C10 C12 1.388(12)
C11 H11A 0.9800
C11 H11B 0.9800
C11 H11C 0.9800
C12 H12 0.9500
C12 C13 1.401(12)
C13 N3 1.414(11)
C14 H14 0.9500
C14 C15 1.427(12)
C14 N3 1.270(12)
C15 C16 1.366(13)
C15 N4 1.371(11)
C16 H16 0.9500
C16 C17 1.402(13)
C17 H17 0.9500
C17 C18 1.363(14)
C18 C19 1.515(12)
C18 N4 1.360(10)
C19 C20 1.539(12)
C19 C21 1.556(14)
C19 C22 1.505(13)
C20 H20A 0.9800
C20 H20B 0.9800
C20 H20C 0.9800
C21 H21A 0.9800
C21 H21B 0.9800
C21 H21C 0.9800
C22 C23 1.387(12)
C22 N5 1.351(10)
C23 H23 0.9500
C23 C24 1.382(14)
C24 H24 0.9500
C24 C25 1.376(12)
C25 C26 1.419(12)
C25 N5 1.370(11)
C26 H26 0.9500
C26 N6 1.274(11)
C27 C28 1.386(11)
C27 C34 1.387(12)
C27 N6 1.407(11)
C28 H28 0.9500
C28 C29 1.398(13)
C29 C30 1.516(12)
C29 C31 1.399(14)
C30 H30A 0.9800
C30 H30B 0.9800
C30 H30C 0.9800
C31 C32 1.480(19)
C31 C33 1.399(15)
C32 H32A 0.9800
C32 H32B 0.9800
C32 H32C 0.9800
C33 H33 0.9500
C33 C34 1.433(15)
C34 N7 1.400(12)
C35 H35 0.9500
C35 C36 1.452(11)
C35 N7 1.274(15)
C36 C37 1.403(12)
C36 N8 1.354(10)
C37 H37 0.9500
C37 C38 1.402(12)
C38 H38 0.9500
C38 C39 1.370(12)
C39 C40 1.519(12)
C39 N8 1.354(9)
C40 C41 1.544(11)
C40 C42 1.544(12)
C41 H41A 0.9800
C41 H41B 0.9800
C41 H41C 0.9800
C42 H42A 0.9800
C42 H42B 0.9800
C42 H42C 0.9800
C43 H43 0.9500
C43 C44 1.330(14)
C43 N9 1.289(11)
C44 H44 0.9500
C44 C45 1.406(18)
C45 H45 0.9500
C45 C46 1.375(17)
C46 H46 0.9500
C46 C47 1.397(15)
C47 H47 0.9500
C47 N9 1.329(17)
C48 H48 0.9500
C48 C49 1.379(16)
C48 N10 1.295(13)
C49 H49 0.9500
C49 C50 1.350(17)
C50 H50 0.9500
C50 C51 1.35(2)
C51 H51 0.9500
C51 C52 1.34(2)
C52 H52 0.9500
C52 N10 1.371(15)
C53 H53 0.9500
C53 C54 1.323(19)
C53 N11 1.359(14)
C54 H54 0.9500
C54 C55 1.28(2)
C55 H55 0.9500
C55 C56 1.39(3)
C56 H56 0.9500
C56 C57 1.41(2)
C57 H57 0.9500
C57 N11 1.314(18)
C58 H58 0.9500
C58 C59 1.36(2)
C58 N12 1.266(16)
C59 H59 0.9500
C59 C60 1.33(3)
C60 H60 0.9500
C60 C61 1.38(3)
C61 H61 0.9500
C61 C62 1.351(19)
C62 H62 0.9500
C62 N12 1.333(14)
C68 H68 0.9500
C68 C69 1.304(19)
C68 N14 1.34(2)
C69 H69 0.9500
C69 C70 1.326(19)
C70 H70 0.9500
C70 C71 1.317(17)
C71 H71 0.9500
C71 C72 1.31(2)
C72 H72 0.9500
C72 N14 1.44(3)
C83 H83 0.9500
C83 C1B 1.3900
C83 N84 1.3900
C1B H1B 0.9500
C1B C1A 1.3900
C1A H1A 0.9500
C1A C86 1.3900
C86 H86 0.9500
C86 C85 1.3900
C85 H85 0.9500
C85 N84 1.3900
C82 H82 0.9500
C82 C81 1.3900
C82 N16 1.3900
C81 H81 0.9500
C81 C80 1.3900
C80 H80 0.9500
C80 C79 1.3900
C79 H79 0.9500
C79 C78 1.3900
C78 H78 0.9500
C78 N16 1.3900
C77 H77 0.9500
C77 C76 1.31(2)
C77 N15 1.362(17)
C76 H76 0.9500
C76 C75 1.32(3)
C75 H75 0.9500
C75 C74 1.38(2)
C74 H74 0.9500
C74 C73 1.278(19)
C73 H73 0.9500
C73 N15 1.382(17)
N1 H1 0.8800
N1 U1A 2.513(6)
N2 U1A 2.618(12)
N3 U1B 2.868(8)
N4 H4 0.8800
N4 U1B 2.725(8)
N5 H5A 0.8800
N5 U1B 2.595(7)
N6 U1B 2.661(8)
N7 U1A 2.710(11)
N8 H8 0.8800
N8 U1A 2.551(7)
N9 U1A 2.603(8)
N11 Li1 2.16(2)
N13 C63 1.3900
N13 C67 1.3900
C63 H63 0.9500
C63 C64 1.3900
C64 H64 0.9500
C64 C65 1.3900
C65 H65 0.9500
C65 C66 1.3900
C66 H66 0.9500
C66 C67 1.3900
C67 H67 0.9500
N10 Li1 2.01(3)
N12 Li1 2.15(2)
O1 U1A 1.858(5)
O1 U1B 1.692(6)
O2A U1A 1.884(6)
O2A Li1 1.94(2)
U1A Li1 3.802(19)
U1B O2B 1.88(3)

loop_
_geom_torsion_atom_site_label_1
_geom_torsion_atom_site_label_2
_geom_torsion_atom_site_label_3
_geom_torsion_atom_site_label_4
_geom_torsion
C1 C2 C3 C4 0.7(13)
C2 C1 C40 C39 124.4(10)
C2 C1 C40 C41 -116.0(11)
C2 C1 C40 C42 2.8(14)
C2 C1 N1 C4 0.7(10)
C2 C1 N1 U1A -158.5(7)
C2 C3 C4 C5 -173.3(10)
C2 C3 C4 N1 -0.3(12)
C3 C4 C5 N2 174.3(12)
C3 C4 N1 C1 -0.3(11)
C3 C4 N1 U1A 163.9(7)
C4 C5 N2 C6 179.0(9)
C4 C5 N2 U1A 18.3(13)
C5 C4 N1 C1 173.7(8)
C5 C4 N1 U1A -22.2(11)
C6 C7 C8 C9 -178.3(12)
C6 C7 C8 C10 3.5(17)
C6 C13 N3 C14 -143.5(9)
C6 C13 N3 U1B 67.5(9)
C7 C6 C13 C12 3.2(15)
C7 C6 C13 N3 -179.3(10)
C7 C6 N2 C5 -49.4(16)
C7 C6 N2 U1A 108.0(11)
C7 C8 C10 C11 -179.7(12)
C7 C8 C10 C12 -1.5(16)
C8 C10 C12 C13 0.3(16)
C9 C8 C10 C11 2.2(17)
C9 C8 C10 C12 -179.7(12)
C10 C12 C13 C6 -1.1(15)
C10 C12 C13 N3 -178.5(9)
C11 C10 C12 C13 178.4(10)
C12 C13 N3 C14 33.9(14)
C12 C13 N3 U1B -115.2(9)
C13 C6 C7 C8 -4.4(17)
C13 C6 N2 C5 133.2(11)
C13 C6 N2 U1A -69.3(12)
C14 C15 C16 C17 177.4(10)
C14 C15 N4 C18 -177.6(8)
C14 C15 N4 U1B 29.5(10)
C15 C14 N3 C13 -176.9(8)
C15 C14 N3 U1B -25.5(10)
C15 C16 C17 C18 0.7(13)
C16 C15 N4 C18 1.0(10)
C16 C15 N4 U1B -151.9(7)
C16 C17 C18 C19 178.9(9)
C16 C17 C18 N4 0.0(12)
C17 C18 C19 C20 5.3(14)
C17 C18 C19 C21 127.0(11)
C17 C18 C19 C22 -113.6(11)
C17 C18 N4 C15 -0.6(10)
C17 C18 N4 U1B 146.4(7)
C18 C19 C22 C23 110.7(11)
C18 C19 C22 N5 -64.6(11)
C19 C18 N4 C15 -179.7(7)
C19 C18 N4 U1B -32.7(11)
C19 C22 C23 C24 -177.8(10)
C19 C22 N5 C25 178.1(8)
C19 C22 N5 U1B 30.3(12)
C20 C19 C22 C23 -9.1(14)
C20 C19 C22 N5 175.5(8)
C21 C19 C22 C23 -128.8(11)
C21 C19 C22 N5 55.9(11)
C22 C23 C24 C25 1.2(14)
C23 C22 N5 C25 1.8(11)
C23 C22 N5 U1B -146.0(7)
C23 C24 C25 C26 -178.6(11)
C23 C24 C25 N5 -0.1(13)
C24 C25 C26 N6 178.7(11)
C24 C25 N5 C22 -1.1(11)
C24 C25 N5 U1B 154.8(7)
C25 C26 N6 C27 176.4(9)
C25 C26 N6 U1B 25.5(12)
C26 C25 N5 C22 177.6(9)
C26 C25 N5 U1B -26.6(11)
C27 C28 C29 C30 178.5(10)
C27 C28 C29 C31 -3.4(16)
C27 C34 N7 C35 -131.9(10)
C27 C34 N7 U1A 70.3(11)
C28 C27 C34 C33 2.7(14)
C28 C27 C34 N7 -179.3(10)
C28 C27 N6 C26 -36.3(14)
C28 C27 N6 U1B 111.4(9)
C28 C29 C31 C32 -176.7(13)
C28 C29 C31 C33 3.5(16)
C29 C31 C33 C34 -0.6(19)
C30 C29 C31 C32 1.4(18)
C30 C29 C31 C33 -178.5(12)
C31 C33 C34 C27 -2.6(18)
C31 C33 C34 N7 179.5(11)
C32 C31 C33 C34 179.6(13)
C33 C34 N7 C35 46.0(15)
C33 C34 N7 U1A -111.7(11)
C34 C27 C28 C29 0.3(15)
C34 C27 N6 C26 144.0(9)
C34 C27 N6 U1B -68.3(9)
C35 C36 C37 C38 174.9(8)
C35 C36 N8 C39 -174.4(7)
C35 C36 N8 U1A 20.0(9)
C36 C35 N7 C34 -179.4(8)
C36 C35 N7 U1A -19.0(11)
C36 C37 C38 C39 -0.1(10)
C37 C36 N8 C39 2.2(9)
C37 C36 N8 U1A -163.4(6)
C37 C38 C39 C40 -178.6(8)
C37 C38 C39 N8 1.4(10)
C38 C39 C40 C1 -123.8(9)
C38 C39 C40 C41 116.1(10)
C38 C39 C40 C42 -1.9(13)
C38 C39 N8 C36 -2.2(9)
C38 C39 N8 U1A 159.1(6)
C40 C1 C2 C3 177.0(9)
C40 C1 N1 C4 -177.4(8)
C40 C1 N1 U1A 23.4(13)
C40 C39 N8 C36 177.8(7)
C40 C39 N8 U1A -20.9(12)
C43 C44 C45 C46 -1(2)
C44 C43 N9 C47 3(2)
C44 C43 N9 U1A -163.5(12)
C44 C45 C46 C47 2(2)
C45 C46 C47 N9 -2(2)
C46 C47 N9 C43 -0.8(19)
C46 C47 N9 U1A 166.0(11)
C48 C49 C50 C51 -1(2)
C49 C48 N10 C52 -1(2)
C49 C48 N10 Li1 167.2(14)
C49 C50 C51 C52 -1(2)
C50 C51 C52 N10 2(3)
C51 C52 N10 C48 -1(2)
C51 C52 N10 Li1 -167.8(15)
C53 C54 C55 C56 0(3)
C54 C53 N11 C57 -2(2)
C54 C53 N11 Li1 175.7(14)
C54 C55 C56 C57 0(3)
C55 C56 C57 N11 -1(3)
C56 C57 N11 C53 2(2)
C56 C57 N11 Li1 -175.3(15)
C58 C59 C60 C61 -4(3)
C59 C58 N12 C62 1(2)
C59 C58 N12 Li1 -168.0(16)
C59 C60 C61 C62 5(3)
C60 C61 C62 N12 -4(3)
C61 C62 N12 C58 1(2)
C61 C62 N12 Li1 168.8(15)
C68 C69 C70 C71 -2(3)
C69 C68 N14 C72 -1(3)
C69 C70 C71 C72 6(3)
C70 C71 C72 N14 -7(3)
C71 C72 N14 C68 5(3)
C83 C1B C1A C86 0.0
C1B C83 N84 C85 0.0
C1B C1A C86 C85 0.0
C1A C86 C85 N84 0.0
C86 C85 N84 C83 0.0
N84 C83 C1B C1A 0.0
C82 C81 C80 C79 0.0
C81 C82 N16 C78 0.0
C81 C80 C79 C78 0.0
C80 C79 C78 N16 0.0
C79 C78 N16 C82 0.0
N16 C82 C81 C80 0.0
C77 C76 C75 C74 6(3)
C76 C77 N15 C73 6(2)
C76 C75 C74 C73 0(3)
C75 C74 C73 N15 -2(2)
C74 C73 N15 C77 -1(2)
N1 C1 C2 C3 -0.9(12)
N1 C1 C40 C39 -57.9(11)
N1 C1 C40 C41 61.6(10)
N1 C1 C40 C42 -179.6(8)
N1 C4 C5 N2 1.9(15)
N2 C6 C7 C8 178.3(10)
N2 C6 C13 C12 -179.6(9)
N2 C6 C13 N3 -2.0(13)
N3 C14 C15 C16 -179.7(10)
N3 C14 C15 N4 -1.5(13)
N4 C15 C16 C17 -1.0(12)
N4 C18 C19 C20 -175.8(8)
N4 C18 C19 C21 -54.1(11)
N4 C18 C19 C22 65.3(10)
N5 C22 C23 C24 -1.8(12)
N5 C25 C26 N6 0.4(16)
N6 C27 C28 C29 -179.3(9)
N6 C27 C34 C33 -177.6(10)
N6 C27 C34 N7 0.3(13)
N7 C35 C36 C37 -175.4(10)
N7 C35 C36 N8 0.5(13)
N8 C36 C37 C38 -1.3(10)
N8 C39 C40 C1 56.1(10)
N8 C39 C40 C41 -63.9(9)
N8 C39 C40 C42 178.1(8)
N9 C43 C44 C45 -2(2)
N11 C53 C54 C55 1(3)
N13 C63 C64 C65 0.0
C63 N13 C67 C66 0.0
C63 C64 C65 C66 0.0
C64 C65 C66 C67 0.0
C65 C66 C67 N13 0.0
C67 N13 C63 C64 0.0
N14 C68 C69 C70 0(3)
N15 C77 C76 C75 -9(3)
N10 C48 C49 C50 2(2)
N12 C58 C59 C60 1(3)
Li1 O2A U1A N1 0(4)
Li1 O2A U1A N2 -65(4)
Li1 O2A U1A N7 134(4)
Li1 O2A U1A N8 71(4)
Li1 O2A U1A N9 -145(4)
